data_7048826
loop_
_publ_author_name
'Schwamm, Ryan J.'
'Edwards, Alison J.'
'Fitchett, Christopher M.'
'Coles, Martyn P.'

_publ_section_title
;
 A study of di(amino)stibines with terminal Sb(iii) hydrogen-ligands by
 X-ray- and neutron-diffraction.
;
_journal_issue 9
_journal_name_full 'Dalton transactions (Cambridge, England : 2003)'
_journal_page_first 2953
_journal_page_last 2958
_journal_paper_doi 10.1039/c8dt05113e
_journal_volume 48
_journal_year 2019
_chemical_formula_moiety 'C20 H31 N2 O1 Sb1 Si2'
_chemical_formula_sum 'C20 H31 N2 O Sb Si2'
_chemical_formula_weight 493.40
_space_group_IT_number 2
_space_group_name_Hall '-P 1'
_space_group_name_H-M_alt 'P -1'
_symmetry_cell_setting triclinic
_symmetry_space_group_name_Hall '-P 1'
_symmetry_space_group_name_H-M 'P -1'
_atom_sites_solution_hydrogens difmap
_atom_sites_solution_primary other
_audit_update_record
;
2019-01-30 deposited with the CCDC.
2019-01-31 downloaded from the CCDC.
;
_cell_angle_alpha 99.459(5)
_cell_angle_beta 100.012(5)
_cell_angle_gamma 107.557(6)
_cell_formula_units_Z 2
_cell_length_a 7.6028(5)
_cell_length_b 11.5896(8)
_cell_length_c 13.8020(7)
_cell_measurement_reflns_used 5427
_cell_measurement_temperature 120
_cell_measurement_theta_max 29
_cell_measurement_theta_min 4
_cell_volume 1110.98(13)
_computing_cell_refinement 'LaueG (Piltz, 2011)'
_computing_data_collection 'MAATEL/ANSTO control program'
_computing_data_reduction 'argonne_boxes (Wilkinson et al., 1988) & LaueG (Piltz, 2011)'
_computing_molecular_graphics 'CAMERON (Watkin et al., 1996)'
_computing_publication_material 'CRYSTALS (Betteridge et al., 2003)'
_computing_structure_refinement 'CRYSTALS (Betteridge et al., 2003)'
_computing_structure_solution
'heavy atom positions from X-ray\^A diffraction used as starting model for neutronstructure refinement\'
_diffrn_ambient_temperature 120
_diffrn_measured_fraction_theta_full 0.775
_diffrn_measured_fraction_theta_max 0.775
_diffrn_measurement_details '20 images, exposure time   100 minutes'
_diffrn_measurement_device 'Laue image-plate diffractometer'
_diffrn_measurement_device_type KOALA
_diffrn_measurement_method Laue
_diffrn_radiation_probe neutron
_diffrn_radiation_type neutron
_diffrn_radiation_wavelength 0.85
_diffrn_reflns_av_R_equivalents 0.079
_diffrn_reflns_av_unetI/netI 0.2989
_diffrn_reflns_limit_h_max 7
_diffrn_reflns_limit_h_min -7
_diffrn_reflns_limit_k_max 11
_diffrn_reflns_limit_k_min -11
_diffrn_reflns_limit_l_max 13
_diffrn_reflns_limit_l_min -13
_diffrn_reflns_number 9118
_diffrn_reflns_reduction_process 'LaueG (Piltz, 2011)'
_diffrn_reflns_theta_full 57.80
_diffrn_reflns_theta_max 57.91
_diffrn_reflns_theta_min 0.000
_diffrn_source 'nuclear reactor'
_diffrn_source_details 'thermal neutrons, supermirror guides'
_diffrn_standards_number 0
_exptl_absorpt_coefficient_mu 0.0
_exptl_absorpt_correction_type none
_exptl_crystal_colour colourless
_exptl_crystal_density_diffrn 1.475
_exptl_crystal_density_method 'not measured'
_exptl_crystal_description block
_exptl_crystal_F_000 108
_exptl_crystal_size_max 0.500
_exptl_crystal_size_mid 0.400
_exptl_crystal_size_min 0.300
_refine_diff_density_max 0.58
_refine_diff_density_min -0.63
_refine_ls_extinction_method None
_refine_ls_goodness_of_fit_ref 1.4721
_refine_ls_hydrogen_treatment mixed
_refine_ls_matrix_type full
_refine_ls_number_parameters 489
_refine_ls_number_reflns 875
_refine_ls_number_restraints 288
_refine_ls_R_factor_all 0.1572
_refine_ls_R_factor_gt 0.0677
_refine_ls_shift/su_max 0.0007899
_refine_ls_shift/su_mean 0.0000893
_refine_ls_structure_factor_coef F
_refine_ls_weighting_details
;
 Method, part 1, Chebychev polynomial, (Watkin, 1994, Prince, 1982) 
 [weight] = 1.0/[A~0~*T~0~(x)+A~1~*T~1~(x) ... +A~n-1~]*T~n-1~(x)] 
 where A~i~ are the Chebychev coefficients listed below and x= Fcalc/Fmax 
 Method = Robust Weighting (Prince, 1982) 
 W = [weight] * [1-(deltaF/6*sigmaF)^2^]^2^ 
 A~i~ are: 
 5.48 -4.54 2.29 
;
_refine_ls_weighting_scheme calc
_refine_ls_wR_factor_all 0.1429
_refine_ls_wR_factor_gt 0.0624
_refine_ls_wR_factor_ref 0.0537
_reflns_limit_h_max 7
_reflns_limit_h_min -7
_reflns_limit_k_max 11
_reflns_limit_k_min -11
_reflns_limit_l_max 13
_reflns_limit_l_min 0
_reflns_number_gt 1031
_reflns_number_total 1801
_reflns_threshold_expression >2sigma(I)
_oxford_diffrn_Wilson_B_factor 0.00
_oxford_diffrn_Wilson_scale 0.00
_oxford_refine_ls_r_factor_ref 0.0509
_oxford_refine_ls_scale 0.771(7)
_oxford_reflns_number_all 1796
_oxford_reflns_threshold_expression_ref I>3.0\s(I)
_cod_data_source_file c8dt05113e2.cif
_cod_data_source_block Compound-2a-neutron
_cod_depositor_comments
;
The following automatic conversions were performed:

'_atom_sites_solution_primary' value 'Other' changed to 'other'
according to
/home/data/users/saulius/crontab/automatic-downloads/rss-feeds/RSC/lib/dictionaries/cif_core.dic
dictionary named 'cif_core.dic' version 2.4.2 from 2011-04-26.

Automatic conversion script
Id: cif_fix_values 4973 2017-02-22 13:04:09Z antanas 

 Adding full bibliography for 7048824--7048828.cif.
;
_cod_original_sg_symbol_H-M 'P -1 '
_cod_original_formula_sum 'C20 H31 N2 O1 Sb1 Si2'
_cod_database_code 7048826

loop_
_symmetry_equiv_pos_as_xyz
x,y,z
-x,-y,-z

loop_
_atom_site_label
_atom_site_type_symbol
_atom_site_fract_x
_atom_site_fract_y
_atom_site_fract_z
_atom_site_U_iso_or_equiv
_atom_site_occupancy
_atom_site_adp_type
_atom_site_refinement_flags_posn
_atom_site_refinement_flags_adp
_atom_site_refinement_flags_occupancy
Sb1 Sb 0.7262(14) 0.5358(10) 0.6442(7) 0.0202 1.0000 Uani . U .
H1 H 0.875(3) 0.5236(19) 0.5650(13) 0.0496 1.0000 Uani . . .
Si1 Si 1.0176(17) 0.4224(13) 0.7646(9) 0.0184 1.0000 Uani . U .
Si2 Si 1.151(2) 0.7054(13) 0.7825(10) 0.0221 1.0000 Uani . U .
O1 O 1.1421(14) 0.5717(10) 0.8049(7) 0.0251 1.0000 Uani . U .
N1 N 0.7856(8) 0.4136(6) 0.7237(4) 0.0199 1.0000 Uani . U .
N2 N 0.9175(9) 0.6963(6) 0.7380(4) 0.0243 1.0000 Uani . U .
C1 C 0.6267(11) 0.3116(8) 0.7283(6) 0.0183 1.0000 Uani . U .
C2 C 0.5393(12) 0.2101(9) 0.6435(6) 0.0210 1.0000 Uani . U .
C3 C 0.3872(13) 0.1091(10) 0.6504(7) 0.0229 1.0000 Uani . U .
C4 C 0.3234(14) 0.1051(10) 0.7370(6) 0.0247 1.0000 Uani . U .
C5 C 0.4101(14) 0.2062(9) 0.8220(8) 0.0261 1.0000 Uani . U .
C6 C 0.5598(12) 0.3094(8) 0.8164(6) 0.0222 1.0000 Uani . U .
C7 C 0.6023(19) 0.2098(13) 0.5450(9) 0.0274 1.0000 Uani . U .
C8 C 0.6385(11) 0.4190(8) 0.9067(6) 0.0354 1.0000 Uani . U .
C9 C 1.119(2) 0.3590(16) 0.6643(10) 0.0397 1.0000 Uani . U .
C10 C 1.044(2) 0.3480(14) 0.8745(10) 0.0362 1.0000 Uani . U .
C11 C 1.2976(18) 0.7358(13) 0.6884(9) 0.0289 1.0000 Uani . U .
C12 C 1.270(2) 0.8311(13) 0.9014(8) 0.0325 1.0000 Uani . U .
C13 C 0.8560(11) 0.8017(8) 0.7507(6) 0.0194 1.0000 Uani . U .
C14 C 0.8480(12) 0.8676(10) 0.6729(6) 0.0271 1.0000 Uani . U .
C15 C 0.7941(12) 0.9723(11) 0.6881(8) 0.0289 1.0000 Uani . U .
C16 C 0.7481(14) 1.0140(12) 0.7772(7) 0.0272 1.0000 Uani . U .
C17 C 0.7559(13) 0.9476(9) 0.8532(8) 0.0266 1.0000 Uani . U .
C18 C 0.8089(12) 0.8431(9) 0.8411(6) 0.0245 1.0000 Uani . U .
C19 C 0.895(2) 0.8253(17) 0.5749(9) 0.0412 1.0000 Uani . U .
C20 C 0.8029(18) 0.7700(13) 0.9216(8) 0.0283 1.0000 Uani . U .
H31 H 0.325(3) 0.029(2) 0.5842(16) 0.0426 1.0000 Uani . U .
H41 H 0.213(3) 0.022(2) 0.7451(15) 0.0532 1.0000 Uani . . .
H51 H 0.357(3) 0.2032(18) 0.8859(19) 0.0467 1.0000 Uani . . .
H71 H 0.529(3) 0.119(3) 0.4917(18) 0.0677 1.0000 Uani . U .
H72 H 0.563(4) 0.271(3) 0.5056(18) 0.0707 1.0000 Uani . U .
H73 H 0.753(4) 0.228(2) 0.5580(16) 0.0761 1.0000 Uani . U .
H91 H 1.056(4) 0.258(4) 0.6407(19) 0.0864 1.0000 Uani . . .
H92 H 1.094(3) 0.392(2) 0.5975(18) 0.0594 1.0000 Uani . . .
H93 H 1.272(4) 0.383(3) 0.6932(17) 0.0807 1.0000 Uani . . .
H101 H 1.194(3) 0.365(2) 0.9006(18) 0.0596 1.0000 Uani . . .
H102 H 0.982(4) 0.248(3) 0.8480(19) 0.0718 1.0000 Uani . U .
H103 H 0.997(3) 0.376(3) 0.932(2) 0.0689 1.0000 Uani . . .
H111 H 1.327(4) 0.825(3) 0.6750(17) 0.0623 1.0000 Uani . U .
H112 H 1.432(3) 0.725(2) 0.7153(18) 0.0629 1.0000 Uani . . .
H113 H 1.224(3) 0.666(2) 0.6161(16) 0.0499 1.0000 Uani . . .
H121 H 1.407(5) 0.836(3) 0.922(2) 0.0917 1.0000 Uani . . .
H122 H 1.259(4) 0.914(4) 0.892(2) 0.0884 1.0000 Uani . . .
H123 H 1.203(4) 0.809(3) 0.960(2) 0.0854 1.0000 Uani . . .
H151 H 0.791(3) 1.022(2) 0.630(2) 0.0528 1.0000 Uani . . .
H161 H 0.700(3) 1.092(3) 0.7865(18) 0.0546 1.0000 Uani . . .
H171 H 0.722(2) 0.9829(18) 0.9212(17) 0.0435 1.0000 Uani . . .
H191 H 0.797(5) 0.744(3) 0.533(2) 0.0635 1.0000 Uani . U .
H192 H 0.919(4) 0.900(3) 0.5343(18) 0.0699 1.0000 Uani . U .
H193 H 1.027(4) 0.806(2) 0.5839(15) 0.0600 1.0000 Uani . U .
H201 H 0.867(5) 0.837(3) 1.000(2) 0.1125 1.0000 Uani . . .
H202 H 0.860(4) 0.701(3) 0.9130(17) 0.0710 1.0000 Uani . . .
H203 H 0.653(5) 0.718(3) 0.921(3) 0.1074 1.0000 Uani . . .
H81 H 0.7532 0.4906 0.8922 0.042(5) 0.35(4) Uiso R U P
H82 H 0.6904 0.3905 0.9735 0.042(5) 0.35(4) Uiso R . P
H83 H 0.5264 0.4550 0.9184 0.042(5) 0.35(4) Uiso R . P
H8 H 0.6567 0.4453 0.9280 0.042(5) 1.95(11) Uiso R . P

loop_
_atom_site_aniso_label
_atom_site_aniso_U_11
_atom_site_aniso_U_22
_atom_site_aniso_U_33
_atom_site_aniso_U_23
_atom_site_aniso_U_13
_atom_site_aniso_U_12
Sb1 0.021(4) 0.018(4) 0.028(5) 0.013(3) 0.008(3) 0.009(3)
H1 0.065(13) 0.060(16) 0.030(10) 0.007(9) 0.023(10) 0.026(11)
Si1 0.022(3) 0.015(4) 0.024(6) 0.012(4) 0.006(4) 0.010(3)
Si2 0.026(4) 0.014(5) 0.027(5) 0.009(4) 0.008(3) 0.005(4)
O1 0.027(4) 0.017(4) 0.029(5) 0.011(3) 0.000(4) 0.006(3)
N1 0.022(3) 0.017(3) 0.025(3) 0.008(2) 0.004(2) 0.0109(18)
N2 0.030(3) 0.021(3) 0.026(3) 0.007(3) 0.009(2) 0.012(2)
C1 0.025(4) 0.014(4) 0.020(3) 0.007(2) 0.005(3) 0.011(2)
C2 0.024(5) 0.019(5) 0.017(3) 0.008(2) 0.001(3) 0.004(3)
C3 0.027(4) 0.014(5) 0.028(4) 0.010(4) 0.004(3) 0.006(3)
C4 0.026(5) 0.017(5) 0.032(4) 0.011(3) 0.007(3) 0.005(4)
C5 0.035(5) 0.020(5) 0.027(4) 0.011(3) 0.009(4) 0.012(3)
C6 0.023(4) 0.021(5) 0.022(3) -0.001(3) 0.008(3) 0.010(3)
C7 0.039(7) 0.019(8) 0.025(4) 0.002(5) 0.013(4) 0.009(6)
C8 0.054(7) 0.020(6) 0.029(4) -0.003(3) 0.021(4) 0.006(4)
C9 0.048(8) 0.051(9) 0.036(7) 0.006(6) 0.011(6) 0.040(8)
C10 0.046(8) 0.028(7) 0.033(6) 0.021(5) -0.006(5) 0.012(5)
C11 0.036(6) 0.023(8) 0.035(6) 0.010(5) 0.018(5) 0.013(6)
C12 0.046(7) 0.022(5) 0.025(5) 0.007(4) 0.004(4) 0.006(6)
C13 0.017(4) 0.017(4) 0.026(4) 0.009(3) 0.010(3) 0.004(3)
C14 0.036(5) 0.018(7) 0.024(5) 0.006(3) -0.001(4) 0.010(4)
C15 0.034(6) 0.026(8) 0.026(6) 0.007(6) 0.008(4) 0.009(5)
C16 0.032(6) 0.009(9) 0.036(7) 0.004(5) 0.002(4) 0.004(5)
C17 0.022(5) 0.021(7) 0.036(7) 0.000(5) 0.003(4) 0.011(5)
C18 0.022(5) 0.022(6) 0.023(4) 0.003(4) 0.008(3) -0.001(4)
C19 0.058(7) 0.052(8) 0.034(5) 0.026(7) 0.018(5) 0.036(6)
C20 0.032(7) 0.037(8) 0.017(6) 0.006(5) 0.014(4) 0.010(6)
H31 0.033(9) 0.023(10) 0.048(10) -0.006(9) -0.002(7) -0.011(8)
H41 0.061(15) 0.043(17) 0.044(13) -0.005(10) 0.009(10) 0.011(13)
H51 0.040(12) 0.020(13) 0.073(16) 0.005(10) 0.009(11) 0.006(9)
H71 0.072(15) 0.047(17) 0.056(13) -0.009(13) 0.012(11) -0.006(12)
H72 0.088(15) 0.086(19) 0.038(12) 0.016(13) 0.030(10) 0.020(14)
H73 0.065(17) 0.085(18) 0.042(13) -0.020(11) 0.013(11) -0.009(13)
H91 0.10(2) 0.12(3) 0.042(14) -0.012(18) 0.013(13) 0.05(2)
H92 0.084(16) 0.08(2) 0.047(13) 0.045(13) 0.028(12) 0.045(14)
H93 0.043(15) 0.14(3) 0.052(15) 0.006(14) 0.015(11) 0.031(16)
H101 0.047(14) 0.046(17) 0.083(17) 0.042(13) -0.011(12) 0.011(11)
H102 0.088(12) 0.033(12) 0.068(11) 0.030(9) -0.022(10) -0.004(10)
H103 0.062(15) 0.13(3) 0.063(16) 0.056(16) 0.034(13) 0.078(17)
H111 0.078(15) 0.047(17) 0.069(14) 0.022(13) 0.051(12) 0.008(12)
H112 0.032(14) 0.07(2) 0.089(18) 0.024(13) 0.017(12) 0.009(12)
H113 0.047(12) 0.067(18) 0.024(12) 0.008(12) -0.001(9) 0.009(11)
H121 0.064(19) 0.09(2) 0.080(18) -0.036(16) -0.002(15) 0.011(17)
H122 0.10(2) 0.05(2) 0.09(2) -0.036(18) -0.005(16) 0.042(18)
H123 0.11(2) 0.08(2) 0.053(16) -0.010(14) 0.047(15) 0.011(16)
H151 0.064(15) 0.034(17) 0.065(15) 0.029(13) 0.000(11) 0.023(11)
H161 0.042(14) 0.038(19) 0.074(16) 0.016(13) 0.007(10) 0.002(12)
H171 0.027(10) 0.038(15) 0.053(13) -0.018(11) 0.024(9) 0.000(9)
H191 0.079(11) 0.063(12) 0.045(10) -0.003(11) 0.024(9) 0.023(11)
H192 0.100(13) 0.068(13) 0.051(10) 0.028(11) 0.026(9) 0.030(10)
H193 0.056(11) 0.091(14) 0.049(10) 0.011(9) 0.013(8) 0.050(10)
H201 0.18(3) 0.12(3) 0.051(19) 0.03(2) 0.032(19) 0.05(2)
H202 0.097(19) 0.09(2) 0.049(14) 0.028(14) 0.037(13) 0.040(18)
H203 0.07(2) 0.13(3) 0.15(3) 0.08(2) 0.039(18) 0.034(19)

loop_
_atom_type_symbol
_atom_type_scat_dispersion_real
_atom_type_scat_dispersion_imag
_atom_type_scat_Cromer_Mann_a1
_atom_type_scat_Cromer_Mann_b1
_atom_type_scat_Cromer_Mann_a2
_atom_type_scat_Cromer_Mann_b2
_atom_type_scat_Cromer_Mann_a3
_atom_type_scat_Cromer_Mann_b3
_atom_type_scat_Cromer_Mann_a4
_atom_type_scat_Cromer_Mann_b4
_atom_type_scat_Cromer_Mann_c
_atom_type_scat_source
C 0.0000 0.0000 0.0000 0.0000 0.0000 0.0000 0.0000 0.0000 0.0000 0.0000 6.6484 'International Tables Vol C 4.2.6.8 and 6.1.1.4'
H 0.0000 0.0000 0.0000 0.0000 0.0000 0.0000 0.0000 0.0000 0.0000 0.0000 -3.7409 'International Tables Vol C 4.2.6.8 and 6.1.1.4'
N 0.0000 0.0000 0.0000 0.0000 0.0000 0.0000 0.0000 0.0000 0.0000 0.0000 9.3600 'International Tables Vol C 4.2.6.8 and 6.1.1.4'
O 0.0000 0.0000 0.0000 0.0000 0.0000 0.0000 0.0000 0.0000 0.0000 0.0000 5.8050 'International Tables Vol C 4.2.6.8 and 6.1.1.4'
Sb 0.0000 0.0000 0.0000 0.0000 0.0000 0.0000 0.0000 0.0000 0.0000 0.0000 5.5700 'International Tables Vol C 4.2.6.8 and 6.1.1.4'
Si 0.0000 0.0000 0.0000 0.0000 0.0000 0.0000 0.0000 0.0000 0.0000 0.0000 4.1507 'International Tables Vol C 4.2.6.8 and 6.1.1.4'

loop_
_geom_angle_atom_site_label_1
_geom_angle_atom_site_label_2
_geom_angle_atom_site_label_3
_geom_angle
_geom_angle_publ_flag
H1 Sb1 N1 95.6(9) no
H1 Sb1 N2 93.6(8) no
N1 Sb1 N2 98.3(5) yes
O1 Si1 N1 105.9(8) yes
O1 Si1 C9 107.0(9) yes
N1 Si1 C9 114.3(8) yes
O1 Si1 C10 107.7(8) yes
N1 Si1 C10 110.8(8) yes
C9 Si1 C10 110.8(10) yes
O1 Si2 N2 106.6(8) yes
O1 Si2 C11 107.9(9) yes
N2 Si2 C11 113.0(8) yes
O1 Si2 C12 110.1(9) yes
N2 Si2 C12 111.0(9) yes
C11 Si2 C12 108.3(9) yes
Si1 O1 Si2 141.8(9) yes
Sb1 N1 Si1 119.8(6) yes
Sb1 N1 C1 116.4(6) yes
Si1 N1 C1 122.9(7) yes
Sb1 N2 Si2 119.7(6) yes
Sb1 N2 C13 116.3(6) yes
Si2 N2 C13 123.3(7) yes
N1 C1 C2 119.6(7) yes
N1 C1 C6 120.9(7) yes
C2 C1 C6 119.5(7) yes
C1 C2 C3 118.8(8) yes
C1 C2 C7 121.6(9) yes
C3 C2 C7 119.6(9) yes
C2 C3 C4 122.0(9) yes
C2 C3 H31 117.5(12) no
C4 C3 H31 120.4(13) no
C3 C4 C5 119.4(10) yes
C3 C4 H41 122.3(13) no
C5 C4 H41 118.1(13) no
C4 C5 C6 119.7(9) yes
C4 C5 H51 118.5(13) no
C6 C5 H51 121.8(13) no
C5 C6 C1 120.5(8) yes
C5 C6 C8 117.7(7) yes
C1 C6 C8 121.7(8) yes
C2 C7 H71 110.4(16) no
C2 C7 H72 113.4(15) no
H71 C7 H72 103(2) no
C2 C7 H73 110.7(15) no
H71 C7 H73 108(2) no
H72 C7 H73 111(2) no
C6 C8 H81 109.5 no
C6 C8 H82 110.3 no
H81 C8 H82 109.5 no
C6 C8 H83 108.6 no
H81 C8 H83 109.5 no
H82 C8 H83 109.5 no
Si1 C9 H91 111.3(18) no
Si1 C9 H92 113.1(16) no
H91 C9 H92 106(2) no
Si1 C9 H93 109.3(16) no
H91 C9 H93 108(3) no
H92 C9 H93 109(2) no
Si1 C10 H101 106.7(15) no
Si1 C10 H102 109.3(15) no
H101 C10 H102 104(2) no
Si1 C10 H103 117.4(16) no
H101 C10 H103 108(2) no
H102 C10 H103 110(3) no
Si2 C11 H111 114.2(16) no
Si2 C11 H112 109.0(15) no
H111 C11 H112 107(2) no
Si2 C11 H113 109.0(14) no
H111 C11 H113 109(2) no
H112 C11 H113 108(2) no
Si2 C12 H121 107.7(18) no
Si2 C12 H122 111.3(17) no
H121 C12 H122 112(3) no
Si2 C12 H123 110.4(17) no
H121 C12 H123 109(3) no
H122 C12 H123 107(3) no
N2 C13 C14 119.9(7) yes
N2 C13 C18 120.4(7) yes
C14 C13 C18 119.6(8) yes
C13 C14 C15 119.0(9) yes
C13 C14 C19 121.1(10) yes
C15 C14 C19 119.9(9) yes
C14 C15 C16 121.7(12) yes
C14 C15 H151 118.4(15) no
C16 C15 H151 119.8(15) no
C15 C16 C17 118.6(13) yes
C15 C16 H161 121.1(16) no
C17 C16 H161 120.1(16) no
C16 C17 C18 121.4(11) yes
C16 C17 H171 116.7(16) no
C18 C17 H171 121.8(16) no
C13 C18 C17 119.6(9) yes
C13 C18 C20 120.6(10) yes
C17 C18 C20 119.6(10) yes
C14 C19 H191 111.7(17) no
C14 C19 H192 109.7(18) no
H191 C19 H192 114(2) no
C14 C19 H193 114.0(16) no
H191 C19 H193 104(2) no
H192 C19 H193 104(2) no
C18 C20 H201 109.8(19) no
C18 C20 H202 116.0(15) no
H201 C20 H202 112(3) no
C18 C20 H203 110.3(19) no
H201 C20 H203 107(3) no
H202 C20 H203 102(3) no

loop_
_geom_bond_atom_site_label_1
_geom_bond_atom_site_label_2
_geom_bond_distance
_geom_bond_publ_flag
Sb1 H1 1.73(2) no
Sb1 N1 2.034(12) yes
Sb1 N2 2.043(12) yes
Si1 O1 1.647(18) yes
Si1 N1 1.722(13) yes
Si1 C9 1.851(16) yes
Si1 C10 1.874(16) yes
Si2 O1 1.613(19) yes
Si2 N2 1.741(15) yes
Si2 C11 1.862(16) yes
Si2 C12 1.881(18) yes
N1 C1 1.432(11) yes
N2 C13 1.430(11) yes
C1 C2 1.414(12) yes
C1 C6 1.398(11) yes
C2 C3 1.405(13) yes
C2 C7 1.518(14) yes
C3 C4 1.368(13) yes
C3 H31 1.11(3) no
C4 C5 1.413(14) yes
C4 H41 1.10(3) no
C5 C6 1.404(13) yes
C5 H51 1.03(3) no
C6 C8 1.513(12) yes
C7 H71 1.10(3) no
C7 H72 1.04(5) no
C7 H73 1.08(4) no
C8 H81 1.080 no
C8 H82 1.080 no
C8 H83 1.080 no
C9 H91 1.09(6) no
C9 H92 1.06(3) no
C9 H93 1.09(4) no
C10 H101 1.07(3) no
C10 H102 1.08(4) no
C10 H103 0.97(4) no
C11 H111 1.05(4) no
C11 H112 1.07(4) no
C11 H113 1.11(3) no
C12 H121 1.02(5) no
C12 H122 1.01(6) no
C12 H123 1.05(4) no
C13 C14 1.418(12) yes
C13 C18 1.406(12) yes
C14 C15 1.390(14) yes
C14 C19 1.502(15) yes
C15 C16 1.387(15) yes
C15 H151 1.06(4) no
C16 C17 1.402(15) yes
C16 H161 1.07(4) no
C17 C18 1.382(14) yes
C17 H171 1.07(3) no
C18 C20 1.503(15) yes
C19 H191 1.01(5) no
C19 H192 1.10(4) no
C19 H193 1.08(4) no
C20 H201 1.15(4) no
C20 H202 1.02(5) no
C20 H203 1.11(4) no

loop_
_oxford_atom_site_label
_oxford_atom_site_special_uiso
_oxford_atom_site_special_size
_oxford_atom_site_special_declination
_oxford_atom_site_special_azimuth
_oxford_atom_site_special_shape
H8 0.042(5) 1.0183 -1.2769 0.6336 Annulus
